data_2200868
loop_
_publ_author_name
'Vijayalakshmi, L. '
'Radhakrishnan, T. R'

_publ_section_title
;
 Ethyl 4-oxo-2,6-diphenylpiperidine-3-carboxylate
;
_journal_issue 3
_journal_name_full 'Acta Crystallographica Section E'
_journal_page_first o220
_journal_page_last o221
_journal_paper_doi 10.1107/S160053680200065X
_journal_volume 58
_journal_year 2002
_chemical_formula_iupac 'C20 H21 N O3'
_chemical_formula_moiety 'C20 H21 N O3'
_chemical_formula_sum 'C20 H21 N O3'
_chemical_formula_weight 323.38
_chemical_name_systematic
;
Ethyl 4-oxo-2,6-diphenylpiperidine-3-carboxylate
;
_space_group_IT_number 14
_symmetry_cell_setting monoclinic
_symmetry_space_group_name_Hall '-P 2ybc'
_symmetry_space_group_name_H-M 'P 1 21/c 1'
_atom_sites_solution_hydrogens geom
_atom_sites_solution_primary direct
_atom_sites_solution_secondary difmap
_audit_creation_method SHELXL-97
_cell_angle_alpha 90.00
_cell_angle_beta 100.390(10)
_cell_angle_gamma 90.00
_cell_formula_units_Z 4
_cell_length_a 10.124(2)
_cell_length_b 7.801(3)
_cell_length_c 22.896(3)
_cell_measurement_reflns_used 25
_cell_measurement_temperature 293(2)
_cell_measurement_theta_max 25
_cell_measurement_theta_min 2
_cell_volume 1778.6(8)
_computing_cell_refinement 'MolEN (Fair,1990)'
_computing_data_collection 'CAD-4 Software (Frenz, 1989)'
_computing_data_reduction MolEN
_computing_molecular_graphics 'ZORTEP97 (Zsolnai, 1997)'
_computing_publication_material SHELXL97
_computing_structure_refinement 'SHELXL97 (Sheldrick, 1997)'
_computing_structure_solution 'SHELXS97 (Sheldrick, 1997)'
_diffrn_ambient_temperature 293(2)
_diffrn_measured_fraction_theta_full .923
_diffrn_measured_fraction_theta_max .923
_diffrn_measurement_device_type 'Enraf-Nonius CAD-4'
_diffrn_measurement_method \w--2\q
_diffrn_radiation_monochromator graphite
_diffrn_radiation_source 'fine-focus sealed tube'
_diffrn_radiation_type MoK\a
_diffrn_radiation_wavelength .71073
_diffrn_reflns_av_R_equivalents .047
_diffrn_reflns_av_sigmaI/netI .0146
_diffrn_reflns_limit_h_max 12
_diffrn_reflns_limit_h_min 0
_diffrn_reflns_limit_k_max 9
_diffrn_reflns_limit_k_min 0
_diffrn_reflns_limit_l_max 27
_diffrn_reflns_limit_l_min -27
_diffrn_reflns_number 3430
_diffrn_reflns_theta_full 25.29
_diffrn_reflns_theta_max 25.29
_diffrn_reflns_theta_min 1.81
_diffrn_standards_decay_% negligible
_diffrn_standards_interval_count 60
_diffrn_standards_number 2
_exptl_absorpt_coefficient_mu .081
_exptl_absorpt_correction_T_max .986
_exptl_absorpt_correction_T_min .972
_exptl_absorpt_correction_type '\y scan'
_exptl_absorpt_process_details '(North et al., 1968)'
_exptl_crystal_colour colourless
_exptl_crystal_density_diffrn 1.208
_exptl_crystal_density_method 'not measured'
_exptl_crystal_description needle
_exptl_crystal_F_000 688
_exptl_crystal_size_max .30
_exptl_crystal_size_mid .17
_exptl_crystal_size_min .09
_refine_diff_density_max .44
_refine_diff_density_min -.41
_refine_ls_extinction_coef .0110(10)
_refine_ls_extinction_expression Fc^*^=kFc[1+0.001xFc^2^\l^3^/sin(2\q)]^-1/4^
_refine_ls_extinction_method SHELXL97
_refine_ls_goodness_of_fit_ref 1.10
_refine_ls_hydrogen_treatment mixed
_refine_ls_matrix_type full
_refine_ls_number_parameters 240
_refine_ls_number_reflns 3236
_refine_ls_number_restraints 11
_refine_ls_restrained_S_all 1.13
_refine_ls_R_factor_all .083
_refine_ls_R_factor_gt .069
_refine_ls_shift/su_max <0.001
_refine_ls_shift/su_mean <0.001
_refine_ls_structure_factor_coef Fsqd
_refine_ls_weighting_details 'calc w = 1/[\s^2^(Fo^2^)+(0.1093P)^2^+0.5001P] where P = (Fo^2^+2Fc^2^)/3'
_refine_ls_weighting_scheme calc
_refine_ls_wR_factor_gt .185
_refine_ls_wR_factor_ref .206
_reflns_number_gt 2629
_reflns_number_total 3236
_reflns_threshold_expression I>2\s(I)
_cod_data_source_file ci6074.cif
_cod_data_source_block I
_cod_original_sg_symbol_H-M 'P 21/c'
_cod_database_code 2200868
_cod_database_fobs_code 2200868

loop_
_symmetry_equiv_pos_as_xyz
'x, y, z'
'-x, y+1/2, -z+1/2'
'-x, -y, -z'
'x, -y-1/2, z-1/2'

loop_
_atom_site_label
_atom_site_fract_x
_atom_site_fract_y
_atom_site_fract_z
_atom_site_U_iso_or_equiv
_atom_site_adp_type
_atom_site_calc_flag
_atom_site_refinement_flags
_atom_site_occupancy
_atom_site_disorder_assembly
_atom_site_disorder_group
_atom_site_type_symbol
N1 .22618(16) .8041(2) .05357(7) .0533(5) Uani d D 1 . . N
H1 .1648(19) .874(3) .0662(10) .067(7) Uiso d D 1 . . H
C2 .35533(19) .8391(3) .09144(9) .0545(5) Uani d . 1 . . C
H2 .3805 .9584 .0858 .065 Uiso calc R 1 . . H
C3 .46244(19) .7192(3) .07300(9) .0561(6) Uani d . 1 . . C
H3 .4429 .6019 .0842 .067 Uiso calc R 1 . . H
O4 .56073(18) .7240(3) -.01393(9) .1000(8) Uani d . 1 . . O
C4 .4587(2) .7226(3) .00661(11) .0653(6) Uani d . 1 . . C
C5 .3229(2) .7190(3) -.03089(10) .0654(6) Uani d . 1 . . C
H5A .2875 .6033 -.0314 .078 Uiso calc R 1 . . H
H5B .3300 .7492 -.0713 .078 Uiso calc R 1 . . H
C6 .22469(19) .8419(3) -.00888(9) .0534(5) Uani d . 1 . . C
H6 .2553 .9600 -.0125 .064 Uiso calc R 1 . . H
C7 .0858(2) .8217(3) -.04577(9) .0540(5) Uani d . 1 . . C
C8 -.0148(2) .7309(3) -.02593(11) .0690(7) Uani d . 1 . . C
H8 .0014 .6824 .0118 .083 Uiso calc R 1 . . H
C9 -.1395(3) .7118(4) -.06175(14) .0823(8) Uani d . 1 . . C
H9 -.2066 .6517 -.0476 .099 Uiso calc R 1 . . H
C10 -.1651(3) .7796(4) -.11737(14) .0816(8) Uani d . 1 . . C
H10 -.2486 .7643 -.1415 .098 Uiso calc R 1 . . H
C11 -.0666(3) .8706(4) -.13741(13) .0852(8) Uani d . 1 . . C
H11 -.0835 .9189 -.1752 .102 Uiso calc R 1 . . H
C12 .0573(2) .8908(4) -.10199(11) .0715(7) Uani d . 1 . . C
H12 .1233 .9526 -.1163 .086 Uiso calc R 1 . . H
C13 .3464(2) .8118(3) .15574(9) .0593(6) Uani d . 1 . . C
C14 .4162(3) .9160(4) .19945(11) .0830(8) Uani d . 1 . . C
H14 .4671 1.0060 .1888 .100 Uiso calc R 1 . . H
C15 .4119(4) .8897(6) .25807(14) .1067(12) Uani d . 1 . . C
H15 .4605 .9609 .2868 .128 Uiso calc R 1 . . H
C16 .3372(4) .7603(7) .27461(13) .1133(14) Uani d . 1 . . C
H16 .3337 .7438 .3145 .136 Uiso calc R 1 . . H
C17 .2670(3) .6540(5) .23251(14) .1010(11) Uani d . 1 . . C
H17 .2160 .5649 .2438 .121 Uiso calc R 1 . . H
C18 .2719(3) .6797(4) .17266(11) .0762(7) Uani d . 1 . . C
H18 .2246 .6070 .1441 .091 Uiso calc R 1 . . H
O31 .64336(17) .9081(3) .11099(10) .0892(7) Uani d . 1 . . O
C31 .6011(2) .7650(3) .10495(11) .0673(6) Uani d . 1 . . C
O32 .67255(18) .6267(3) .12460(11) .1024(8) Uani d D 1 . . O
C32 .7934(6) .6683(10) .1695(3) .104(2) Uani d PD .55 A 1 C
H32A .7921 .6105 .2069 .125 Uiso calc PR .55 A 1 H
H32B .8025 .7908 .1763 .125 Uiso calc PR .55 A 1 H
C33 .9020(8) .5997(19) .1393(6) .253(9) Uani d PDU .55 A 1 C
H33A .9876 .6406 .1595 .379 Uiso calc PR .55 A 1 H
H33B .8870 .6379 .0988 .379 Uiso calc PR .55 A 1 H
H33C .9010 .4767 .1403 .379 Uiso calc PR .55 A 1 H
C32' .8205(5) .6432(12) .1322(4) .096(2) Uani d PD .45 A 2 C
H32C .8465 .7332 .1073 .115 Uiso calc PR .45 A 2 H
H32D .8623 .5362 .1239 .115 Uiso calc PR .45 A 2 H
C33' .8541(11) .6893(18) .1973(4) .158(5) Uani d PD .45 A 2 C
H33D .9369 .7521 .2049 .237 Uiso calc PR .45 A 2 H
H33E .8632 .5864 .2207 .237 Uiso calc PR .45 A 2 H
H33F .7834 .7586 .2077 .237 Uiso calc PR .45 A 2 H

loop_
_atom_site_aniso_label
_atom_site_aniso_U_11
_atom_site_aniso_U_22
_atom_site_aniso_U_33
_atom_site_aniso_U_12
_atom_site_aniso_U_13
_atom_site_aniso_U_23
N1 .0440(9) .0658(11) .0518(10) .0002(8) .0135(7) -.0015(8)
C2 .0473(11) .0584(12) .0580(12) -.0022(9) .0100(9) .0005(9)
C3 .0444(11) .0628(12) .0628(12) .0005(9) .0143(9) .0060(10)
O4 .0555(10) .166(2) .0865(13) .0164(11) .0340(9) .0159(13)
C4 .0513(12) .0811(16) .0682(14) .0077(10) .0233(10) .0058(11)
C5 .0563(12) .0884(16) .0548(12) .0081(11) .0190(10) -.0010(11)
C6 .0480(11) .0597(12) .0542(11) -.0023(8) .0136(8) .0029(9)
C7 .0489(11) .0563(11) .0580(12) .0013(9) .0130(9) -.0031(9)
C8 .0554(13) .0803(16) .0724(14) -.0084(11) .0141(11) .0037(12)
C9 .0530(13) .0913(19) .102(2) -.0125(13) .0134(13) -.0056(16)
C10 .0571(14) .0824(18) .097(2) .0028(12) -.0094(13) -.0090(15)
C11 .0822(18) .093(2) .0725(16) .0014(15) -.0063(13) .0071(14)
C12 .0629(14) .0831(16) .0662(14) -.0061(12) .0058(11) .0089(12)
C13 .0523(11) .0704(14) .0549(12) .0072(10) .0089(9) -.0029(10)
C14 .0745(16) .100(2) .0703(16) .0022(14) .0024(12) -.0185(14)
C15 .107(2) .144(3) .0644(18) .020(2) .0005(16) -.0282(19)
C16 .122(3) .168(4) .0509(16) .049(3) .0182(17) .005(2)
C17 .106(2) .128(3) .0745(19) .014(2) .0326(17) .0280(19)
C18 .0809(16) .0873(18) .0622(14) -.0003(14) .0179(12) .0067(12)
O31 .0558(10) .0805(13) .1287(17) -.0132(9) .0096(10) .0093(11)
C31 .0496(12) .0720(15) .0805(16) -.0031(11) .0126(11) .0102(12)
O32 .0609(11) .0856(14) .145(2) .0002(9) -.0239(11) .0235(12)
C32 .082(4) .119(5) .096(5) .002(4) -.028(4) .010(4)
C33 .054(4) .326(17) .360(18) .010(6) -.010(6) -.234(15)
C32' .061(4) .106(6) .112(7) .016(4) -.004(4) .009(5)
C33' .101(7) .239(14) .114(7) -.045(8) -.036(6) .049(8)

loop_
_atom_type_symbol
_atom_type_description
_atom_type_scat_dispersion_real
_atom_type_scat_dispersion_imag
_atom_type_scat_source
C C .0033 .0016 'International Tables Vol C Tables 4.2.6.8 and 6.1.1.4'
H H .0000 .0000 'International Tables Vol C Tables 4.2.6.8 and 6.1.1.4'
N N .0061 .0033 'International Tables Vol C Tables 4.2.6.8 and 6.1.1.4'
O O .0106 .0060 'International Tables Vol C Tables 4.2.6.8 and 6.1.1.4'

loop_
_geom_angle_atom_site_label_1
_geom_angle_atom_site_label_2
_geom_angle_atom_site_label_3
_geom_angle_site_symmetry_1
_geom_angle
C6 N1 C2 . 113.26(15)
C6 N1 H1 . 107.6(14)
C2 N1 H1 (14). 106.8
N1 C2 C13 . 110.44(16)
N1 C2 C3 . 108.77(17)
C13 C2 C3 . 110.46(17)
N1 C2 H2 . 109.0
C13 C2 H2 . 109.0
C3 C2 H2 . 109.0
C31 C3 C4 . 109.62(18)
C31 C3 C2 . 111.22(18)
C4 C3 C2 . 111.82(17)
C31 C3 H3 . 108.0
C4 C3 H3 . 108.0
C2 C3 H3 . 108.0
O4 C4 C5 . 122.8(2)
O4 C4 C3 . 121.5(2)
C5 C4 C3 . 115.65(17)
C4 C5 C6 . 112.75(19)
C4 C5 H5A . 109.0
C6 C5 H5A . 109.0
C4 C5 H5B . 109.0
C6 C5 H5B . 109.0
H5A C5 H5B . 107.8
N1 C6 C7 . 111.77(16)
N1 C6 C5 . 107.68(17)
C7 C6 C5 . 110.13(17)
N1 C6 H6 . 109.1
C7 C6 H6 . 109.1
C5 C6 H6 . 109.1
C12 C7 C8 . 117.7(2)
C12 C7 C6 . 119.87(19)
C8 C7 C6 . 122.4(2)
C9 C8 C7 . 120.5(2)
C9 C8 H8 . 119.7
C7 C8 H8 . 119.7
C10 C9 C8 . 120.9(3)
C10 C9 H9 . 119.6
C8 C9 H9 . 119.6
C9 C10 C11 . 119.2(2)
C9 C10 H10 . 120.4
C11 C10 H10 . 120.4
C10 C11 C12 . 120.3(3)
C10 C11 H11 . 119.9
C12 C11 H11 . 119.9
C11 C12 C7 . 121.4(2)
C11 C12 H12 . 119.3
C7 C12 H12 . 119.3
C18 C13 C14 . 118.2(2)
C18 C13 C2 . 121.0(2)
C14 C13 C2 . 120.8(2)
C15 C14 C13 . 121.4(3)
C15 C14 H14 . 119.3
C13 C14 H14 . 119.3
C16 C15 C14 . 120.3(3)
C16 C15 H15 . 119.9
C14 C15 H15 . 119.9
C15 C16 C17 . 120.0(3)
C15 C16 H16 . 120.0
C17 C16 H16 . 120.0
C16 C17 C18 . 119.9(3)
C16 C17 H17 . 120.1
C18 C17 H17 . 120.1
C13 C18 C17 . 120.2(3)
C13 C18 H18 . 119.9
C17 C18 H18 . 119.9
O31 C31 O32 . 123.9(2)
O31 C31 C3 . 124.2(2)
O32 C31 C3 . 112.0(2)
C31 O32 C32' . 116.4(4)
C31 O32 C32 . 112.7(4)
C32' O32 C32 . 37.9(3)
O32 C32 C33 . 100.6(6)
O32 C32 H32A . 111.7
C33 C32 H32A . 111.7
O32 C32 H32B . 111.7
C33 C32 H32B . 111.7
H32A C32 H32B . 109.4
C32 C33 H33A . 109.5
C32 C33 H33B . 109.5
H33A C33 H33B . 109.5
C32 C33 H33C . 109.5
H33A C33 H33C . 109.5
H33B C33 H33C . 109.5
O32 C32' C33' . 100.3(6)
O32 C32' H32C . 111.7
C33' C32' H32C . 111.7
O32 C32' H32D . 111.7
C33' C32' H32D . 111.7
H32C C32' H32D . 109.5
C32' C33' H33D . 109.5
C32' C33' H33E . 109.5
H33D C33' H33E . 109.5
C32' C33' H33F . 109.5
H33D C33' H33F . 109.5
H33E C33' H33F . 109.5

loop_
_geom_bond_atom_site_label_1
_geom_bond_atom_site_label_2
_geom_bond_site_symmetry_2
_geom_bond_distance
_geom_bond_publ_flag
N1 C6 . 1.457(3) ?
N1 C2 . 1.458(3) ?
N1 H1 . .91(2) ?
C2 C13 . 1.506(3) ?
C2 C3 . 1.547(3) ?
C2 H2 . .98 ?
C3 C31 . 1.505(3) ?
C3 C4 . 1.514(3) ?
C3 H3 . .98 ?
O4 C4 . 1.209(3) ?
C4 C5 . 1.485(3) ?
C5 C6 . 1.530(3) ?
C5 H5A . .97 ?
C5 H5B . .97 ?
C6 C7 . 1.512(3) ?
C6 H6 . .98 ?
C7 C12 . 1.378(3) ?
C7 C8 . 1.383(3) ?
C8 C9 . 1.383(4) ?
C8 H8 . .93 ?
C9 C10 . 1.360(4) ?
C9 H9 . .93 ?
C10 C11 . 1.370(4) ?
C10 H10 . .93 ?
C11 C12 . 1.374(3) ?
C11 H11 . .93 ?
C12 H12 . .93 ?
C13 C18 . 1.374(4) ?
C13 C14 . 1.381(3) ?
C14 C15 . 1.366(4) ?
C14 H14 . .93 ?
C15 C16 . 1.355(6) ?
C15 H15 . .93 ?
C16 C17 . 1.370(6) ?
C16 H16 . .93 ?
C17 C18 . 1.395(4) ?
C17 H17 . .93 ?
C18 H18 . .93 ?
O31 C31 . 1.194(3) ?
C31 O32 . 1.331(3) ?
O32 C32' . 1.482(5) ?
O32 C32 . 1.485(4) ?
C32 C33 . 1.500(5) ?
C32 H32A . .97 ?
C32 H32B . .97 ?
C33 H33A . .96 ?
C33 H33B . .96 ?
C33 H33C . .96 ?
C32' C33' . 1.512(5) ?
C32' H32C . .97 ?
C32' H32D . .97 ?
C33' H33D . .96 ?
C33' H33E . .96 ?
C33' H33F . .96 ?

loop_
_geom_torsion_atom_site_label_1
_geom_torsion_atom_site_label_2
_geom_torsion_atom_site_label_3
_geom_torsion_atom_site_label_4
_geom_torsion
_geom_torsion_publ_flag
C6 N1 C2 C13 175.15(17) yes
C6 N1 C2 C3 -63.5(2) yes
N1 C2 C3 C31 172.47(17) ?
C13 C2 C3 C31 -66.2(2) ?
N1 C2 C3 C4 49.5(2) yes
C13 C2 C3 C4 170.91(18) ?
C31 C3 C4 O4 15.0(3) ?
C2 C3 C4 O4 138.8(3) ?
C31 C3 C4 C5 -166.7(2) ?
C2 C3 C4 C5 -42.9(3) yes
O4 C4 C5 C6 -136.6(3) ?
C3 C4 C5 C6 45.1(3) yes
C2 N1 C6 C7 -174.10(17) ?
C2 N1 C6 C5 64.8(2) yes
C4 C5 C6 N1 -53.3(2) yes
C4 C5 C6 C7 -175.37(18) yes
N1 C6 C7 C12 164.2(2) ?
C5 C6 C7 C12 -76.2(3) ?
N1 C6 C7 C8 -17.7(3) ?
C5 C6 C7 C8 101.9(2) ?
C12 C7 C8 C9 -.2(4) ?
C6 C7 C8 C9 -178.3(2) ?
C7 C8 C9 C10 .9(4) ?
C8 C9 C10 C11 -1.3(5) ?
C9 C10 C11 C12 1.0(5) ?
C10 C11 C12 C7 -.3(4) ?
C8 C7 C12 C11 -.1(4) ?
C6 C7 C12 C11 178.1(2) ?
N1 C2 C13 C18 38.2(3) ?
C3 C2 C13 C18 -82.2(3) ?
N1 C2 C13 C14 -143.7(2) ?
C3 C2 C13 C14 95.9(3) ?
C18 C13 C14 C15 .0(4) ?
C2 C13 C14 C15 -178.2(2) ?
C13 C14 C15 C16 -.7(5) ?
C14 C15 C16 C17 .8(6) ?
C15 C16 C17 C18 -.3(5) ?
C14 C13 C18 C17 .5(4) ?
C2 C13 C18 C17 178.7(2) ?
C16 C17 C18 C13 -.4(5) ?
C4 C3 C31 O31 79.3(3) ?
C2 C3 C31 O31 -44.9(3) ?
C4 C3 C31 O32 -99.3(3) ?
C2 C3 C31 O32 136.5(2) ?
O31 C31 O32 C32' -24.7(6) ?
C3 C31 O32 C32' 153.9(4) ?
O31 C31 O32 C32 17.0(5) ?
C3 C31 O32 C32 -164.4(4) ?
C31 O32 C32 C33 -120.6(8) ?
C32' O32 C32 C33 -16.2(9) ?
C31 O32 C32' C33' 94.7(7) ?
C32 O32 C32' C33' 1.1(8) ?
